data_7112331
loop_
_publ_author_name
'Kale, Sangram S.'
'Priya, Gowri'
'Kotmale, Amol S.'
'Gawade, Rupesh L.'
'Puranik, Vedavati G.'
'Rajamohanan, P. R.'
'Sanjayan, Gangadhar J.'

_publ_section_title
;
 Orthanilic acid-promoted reverse turn formation in peptides.
;
_journal_issue 22
_journal_name_full 'Chemical communications (Cambridge, England)'
_journal_page_first 2222
_journal_page_last 2224
_journal_paper_doi 10.1039/c3cc40522b
_journal_volume 49
_journal_year 2013
_chemical_formula_moiety 'C11 H17 N3 O3 S'
_chemical_formula_sum 'C11 H17 N3 O3 S'
_chemical_formula_weight 271.34
_chemical_name_systematic
;
?
;
_space_group_IT_number 14
_symmetry_cell_setting monoclinic
_symmetry_space_group_name_Hall '-P 2ybc'
_symmetry_space_group_name_H-M 'P 1 21/c 1'
_atom_sites_solution_hydrogens geom
_atom_sites_solution_primary direct
_atom_sites_solution_secondary difmap
_audit_creation_method SHELXL-97
_cell_angle_alpha 90.00
_cell_angle_beta 113.2590(8)
_cell_angle_gamma 90.00
_cell_formula_units_Z 4
_cell_length_a 12.6119(3)
_cell_length_b 7.67880(10)
_cell_length_c 15.0308(3)
_cell_measurement_reflns_used 5390
_cell_measurement_temperature 296(2)
_cell_measurement_theta_max 28.24
_cell_measurement_theta_min 2.77
_cell_volume 1337.35(5)
_computing_cell_refinement 'Bruker SAINT'
_computing_data_collection 'Bruker APEX2'
_computing_data_reduction 'Bruker SAINT'
_computing_molecular_graphics 'Bruker SHELXTL PyMOL and PLATON'
_computing_publication_material 'Bruker SHELXTL'
_computing_structure_refinement 'SHELXL-97 (Sheldrick, 2008)'
_computing_structure_solution 'SHELXS-97 (Sheldrick, 2008)'
_diffrn_ambient_temperature 296(2)
_diffrn_measured_fraction_theta_full 0.999
_diffrn_measured_fraction_theta_max 0.999
_diffrn_measurement_device_type 'Bruker APEX-II CCD'
_diffrn_measurement_method '\f and \w scans'
_diffrn_radiation_monochromator graphite
_diffrn_radiation_source 'fine-focus sealed tube'
_diffrn_radiation_type MoK\a
_diffrn_radiation_wavelength 0.71073
_diffrn_reflns_av_R_equivalents 0.0196
_diffrn_reflns_av_sigmaI/netI 0.0172
_diffrn_reflns_limit_h_max 14
_diffrn_reflns_limit_h_min -14
_diffrn_reflns_limit_k_max 7
_diffrn_reflns_limit_k_min -9
_diffrn_reflns_limit_l_max 17
_diffrn_reflns_limit_l_min -17
_diffrn_reflns_number 9599
_diffrn_reflns_theta_full 25.00
_diffrn_reflns_theta_max 25.00
_diffrn_reflns_theta_min 1.76
_exptl_absorpt_coefficient_mu 0.247
_exptl_absorpt_correction_T_max 0.9887
_exptl_absorpt_correction_T_min 0.8981
_exptl_absorpt_correction_type multi-scan
_exptl_absorpt_process_details 'Bruker SADABS'
_exptl_crystal_colour colourless
_exptl_crystal_density_diffrn 1.348
_exptl_crystal_density_method 'not measured'
_exptl_crystal_description plate
_exptl_crystal_F_000 576
_exptl_crystal_size_max 0.44
_exptl_crystal_size_mid 0.28
_exptl_crystal_size_min 0.05
_refine_diff_density_max 0.296
_refine_diff_density_min -0.404
_refine_diff_density_rms 0.051
_refine_ls_extinction_method none
_refine_ls_goodness_of_fit_ref 1.049
_refine_ls_hydrogen_treatment riding
_refine_ls_matrix_type full
_refine_ls_number_parameters 166
_refine_ls_number_reflns 2351
_refine_ls_number_restraints 0
_refine_ls_restrained_S_all 1.049
_refine_ls_R_factor_all 0.0434
_refine_ls_R_factor_gt 0.0372
_refine_ls_shift/su_max 0.001
_refine_ls_shift/su_mean 0.000
_refine_ls_structure_factor_coef Fsqd
_refine_ls_weighting_details 'calc w=1/[\s^2^(Fo^2^)+(0.0526P)^2^+0.6204P] where P=(Fo^2^+2Fc^2^)/3'
_refine_ls_weighting_scheme calc
_refine_ls_wR_factor_gt 0.0969
_refine_ls_wR_factor_ref 0.1035
_reflns_number_gt 2032
_reflns_number_total 2351
_reflns_threshold_expression >2sigma(I)
_cod_duplicate_entry 7108935
_cod_data_source_file c3cc40522b.txt
_cod_data_source_block C11H17N3O3SCompound6
_cod_depositor_comments
;
The following automatic conversions were performed:

'_symmetry_cell_setting' value 'Monoclinic' changed to 'monoclinic'
according to
/usr/data/users/saulius/automatic-downloads/retrospective/RSC/lib/dictionaries/cif_core.dic
dictionary named 'cif_core.dic' version 2.4.2 from 2011-04-26.

Automatic conversion script
Id: cif_fix_values 2281 2013-09-26 08:29:07Z andrius 
;
_cod_original_cell_volume 1337.34(5)
_cod_original_sg_symbol_H-M P21/c
_cod_database_code 7112331

loop_
_symmetry_equiv_pos_as_xyz
'x, y, z'
'-x, y+1/2, -z+1/2'
'-x, -y, -z'
'x, -y-1/2, z-1/2'

loop_
_atom_site_label
_atom_site_type_symbol
_atom_site_fract_x
_atom_site_fract_y
_atom_site_fract_z
_atom_site_U_iso_or_equiv
_atom_site_adp_type
_atom_site_occupancy
_atom_site_symmetry_multiplicity
_atom_site_calc_flag
_atom_site_refinement_flags
S S 0.73466(4) 0.77591(6) 0.18753(3) 0.03952(17) Uani 1 1 d .
O1 O 0.57850(13) 1.29534(19) 0.30176(11) 0.0534(4) Uani 1 1 d .
O2 O 0.76636(13) 0.8432(2) 0.11277(10) 0.0553(4) Uani 1 1 d .
O3 O 0.68266(13) 0.60623(19) 0.17467(11) 0.0546(4) Uani 1 1 d .
N1 N 0.64193(13) 1.0361(2) 0.37100(10) 0.0385(4) Uani 1 1 d .
H1N H 0.6689 0.9354 0.3660 0.046 Uiso 1 1 calc R
N3 N 0.75376(17) 0.6481(3) 0.38527(14) 0.0593(5) Uani 1 1 d .
H3A H 0.7525 0.6169 0.4398 0.071 Uiso 1 1 calc R
H3B H 0.6926 0.6387 0.3330 0.071 Uiso 1 1 calc R
N2 N 0.64439(13) 0.9005(2) 0.20791(11) 0.0361(4) Uani 1 1 d .
H2N H 0.5906 0.8479 0.2189 0.043 Uiso 1 1 calc R
C1 C 0.61583(14) 1.1480(2) 0.29876(13) 0.0350(4) Uani 1 1 d .
C2 C 0.64081(15) 1.0928(2) 0.21048(13) 0.0350(4) Uani 1 1 d .
C3 C 0.85898(16) 0.7760(3) 0.29566(14) 0.0423(5) Uani 1 1 d .
C4 C 0.96027(18) 0.8473(3) 0.29508(18) 0.0565(6) Uani 1 1 d .
H4A H 0.9626 0.8853 0.2371 0.068 Uiso 1 1 calc R
C5 C 1.0567(2) 0.8617(4) 0.3796(2) 0.0730(8) Uani 1 1 d .
H5 H 1.1239 0.9111 0.3795 0.088 Uiso 1 1 calc R
C6 C 1.0526(2) 0.8020(4) 0.4647(2) 0.0789(8) Uani 1 1 d .
H6 H 1.1178 0.8114 0.5220 0.095 Uiso 1 1 calc R
C7 C 0.9538(2) 0.7289(4) 0.46636(18) 0.0666(7) Uani 1 1 d .
H7 H 0.9534 0.6893 0.5247 0.080 Uiso 1 1 calc R
C8 C 0.85400(18) 0.7132(3) 0.38172(15) 0.0476(5) Uani 1 1 d .
C9 C 0.62575(19) 1.0802(3) 0.45863(14) 0.0526(5) Uani 1 1 d .
H9A H 0.6657 1.1867 0.4849 0.079 Uiso 1 1 calc R
H9B H 0.6559 0.9884 0.5052 0.079 Uiso 1 1 calc R
H9C H 0.5449 1.0948 0.4438 0.079 Uiso 1 1 calc R
C10 C 0.75613(19) 1.1769(3) 0.22456(18) 0.0519(5) Uani 1 1 d .
H10A H 0.8154 1.1329 0.2828 0.078 Uiso 1 1 calc R
H10B H 0.7504 1.3009 0.2295 0.078 Uiso 1 1 calc R
H10C H 0.7751 1.1497 0.1702 0.078 Uiso 1 1 calc R
C11 C 0.5450(2) 1.1581(3) 0.11814(15) 0.0561(6) Uani 1 1 d .
H11A H 0.5621 1.1269 0.0634 0.084 Uiso 1 1 calc R
H11B H 0.5393 1.2825 0.1210 0.084 Uiso 1 1 calc R
H11C H 0.4731 1.1062 0.1117 0.084 Uiso 1 1 calc R

loop_
_atom_site_aniso_label
_atom_site_aniso_U_11
_atom_site_aniso_U_22
_atom_site_aniso_U_33
_atom_site_aniso_U_23
_atom_site_aniso_U_13
_atom_site_aniso_U_12
S 0.0484(3) 0.0366(3) 0.0374(3) -0.00661(19) 0.0209(2) 0.0033(2)
O1 0.0669(9) 0.0391(8) 0.0688(10) 0.0036(7) 0.0425(8) 0.0137(7)
O2 0.0694(9) 0.0649(10) 0.0446(8) -0.0040(7) 0.0363(7) 0.0057(8)
O3 0.0696(10) 0.0353(8) 0.0559(9) -0.0133(7) 0.0214(7) -0.0015(7)
N1 0.0449(8) 0.0392(9) 0.0351(8) 0.0008(7) 0.0198(7) 0.0034(7)
N3 0.0642(11) 0.0662(13) 0.0494(10) 0.0155(9) 0.0245(9) 0.0026(10)
N2 0.0389(8) 0.0305(8) 0.0452(8) -0.0003(7) 0.0234(7) -0.0019(6)
C1 0.0325(8) 0.0339(10) 0.0423(10) 0.0003(8) 0.0188(7) 0.0014(8)
C2 0.0403(9) 0.0304(9) 0.0412(9) 0.0050(8) 0.0234(8) 0.0040(8)
C3 0.0414(10) 0.0415(11) 0.0459(11) -0.0055(9) 0.0191(9) 0.0097(8)
C4 0.0456(11) 0.0651(15) 0.0669(14) -0.0087(12) 0.0311(10) 0.0074(11)
C5 0.0417(12) 0.088(2) 0.0880(19) -0.0186(16) 0.0246(12) 0.0037(13)
C6 0.0474(14) 0.100(2) 0.0716(17) -0.0152(16) 0.0043(12) 0.0135(14)
C7 0.0650(15) 0.0749(17) 0.0499(13) 0.0029(12) 0.0119(11) 0.0192(13)
C8 0.0499(11) 0.0422(12) 0.0500(12) 0.0029(9) 0.0191(9) 0.0124(9)
C9 0.0552(12) 0.0702(15) 0.0355(10) -0.0053(10) 0.0212(9) -0.0026(11)
C10 0.0594(12) 0.0344(11) 0.0804(15) -0.0019(10) 0.0474(12) -0.0052(10)
C11 0.0672(14) 0.0587(14) 0.0445(11) 0.0164(10) 0.0244(10) 0.0148(12)

loop_
_atom_type_symbol
_atom_type_description
_atom_type_scat_dispersion_real
_atom_type_scat_dispersion_imag
_atom_type_scat_source
C C 0.0033 0.0016 'International Tables Vol C Tables 4.2.6.8 and 6.1.1.4'
H H 0.0000 0.0000 'International Tables Vol C Tables 4.2.6.8 and 6.1.1.4'
N N 0.0061 0.0033 'International Tables Vol C Tables 4.2.6.8 and 6.1.1.4'
O O 0.0106 0.0060 'International Tables Vol C Tables 4.2.6.8 and 6.1.1.4'
S S 0.1246 0.1234 'International Tables Vol C Tables 4.2.6.8 and 6.1.1.4'

loop_
_geom_angle_atom_site_label_1
_geom_angle_atom_site_label_2
_geom_angle_atom_site_label_3
_geom_angle
O2 S O3 118.45(9)
O2 S N2 111.95(9)
O3 S N2 104.21(8)
O2 S C3 107.60(10)
O3 S C3 108.54(9)
N2 S C3 105.32(8)
C1 N1 C9 121.03(17)
C1 N1 H1N 119.5
C9 N1 H1N 119.5
C8 N3 H3A 120.0
C8 N3 H3B 120.0
H3A N3 H3B 120.0
C2 N2 S 129.12(12)
C2 N2 H2N 115.4
S N2 H2N 115.4
O1 C1 N1 122.82(17)
O1 C1 C2 119.69(16)
N1 C1 C2 117.38(15)
N2 C2 C11 109.09(16)
N2 C2 C10 112.87(15)
C11 C2 C10 110.92(17)
N2 C2 C1 108.44(14)
C11 C2 C1 109.65(15)
C10 C2 C1 105.77(15)
C4 C3 C8 121.01(19)
C4 C3 S 118.68(17)
C8 C3 S 120.23(15)
C5 C4 C3 120.3(2)
C5 C4 H4A 119.8
C3 C4 H4A 119.8
C4 C5 C6 119.2(2)
C4 C5 H5 120.4
C6 C5 H5 120.4
C7 C6 C5 121.3(2)
C7 C6 H6 119.4
C5 C6 H6 119.4
C6 C7 C8 121.0(2)
C6 C7 H7 119.5
C8 C7 H7 119.5
N3 C8 C7 120.4(2)
N3 C8 C3 122.32(19)
C7 C8 C3 117.2(2)
N1 C9 H9A 109.5
N1 C9 H9B 109.5
H9A C9 H9B 109.5
N1 C9 H9C 109.5
H9A C9 H9C 109.5
H9B C9 H9C 109.5
C2 C10 H10A 109.5
C2 C10 H10B 109.5
H10A C10 H10B 109.5
C2 C10 H10C 109.5
H10A C10 H10C 109.5
H10B C10 H10C 109.5
C2 C11 H11A 109.5
C2 C11 H11B 109.5
H11A C11 H11B 109.5
C2 C11 H11C 109.5
H11A C11 H11C 109.5
H11B C11 H11C 109.5

loop_
_geom_bond_atom_site_label_1
_geom_bond_atom_site_label_2
_geom_bond_distance
S O2 1.4301(14)
S O3 1.4369(15)
S N2 1.6063(15)
S C3 1.757(2)
O1 C1 1.233(2)
N1 C1 1.321(2)
N1 C9 1.450(2)
N1 H1N 0.8600
N3 C8 1.380(3)
N3 H3A 0.8600
N3 H3B 0.8600
N2 C2 1.479(2)
N2 H2N 0.8600
C1 C2 1.539(2)
C2 C11 1.521(3)
C2 C10 1.528(3)
C3 C4 1.393(3)
C3 C8 1.405(3)
C4 C5 1.373(3)
C4 H4A 0.9300
C5 C6 1.378(4)
C5 H5 0.9300
C6 C7 1.376(4)
C6 H6 0.9300
C7 C8 1.397(3)
C7 H7 0.9300
C9 H9A 0.9600
C9 H9B 0.9600
C9 H9C 0.9600
C10 H10A 0.9600
C10 H10B 0.9600
C10 H10C 0.9600
C11 H11A 0.9600
C11 H11B 0.9600
C11 H11C 0.9600

loop_
_geom_torsion_atom_site_label_1
_geom_torsion_atom_site_label_2
_geom_torsion_atom_site_label_3
_geom_torsion_atom_site_label_4
_geom_torsion
O2 S N2 C2 -39.46(18)
O3 S N2 C2 -168.65(15)
C3 S N2 C2 77.19(17)
C9 N1 C1 O1 1.1(3)
C9 N1 C1 C2 177.41(16)
S N2 C2 C11 104.50(17)
S N2 C2 C10 -19.3(2)
S N2 C2 C1 -136.12(14)
O1 C1 C2 N2 -160.48(16)
N1 C1 C2 N2 23.1(2)
O1 C1 C2 C11 -41.5(2)
N1 C1 C2 C11 142.16(18)
O1 C1 C2 C10 78.2(2)
N1 C1 C2 C10 -98.19(19)
O2 S C3 C4 4.29(19)
O3 S C3 C4 133.61(17)
N2 S C3 C4 -115.27(17)
O2 S C3 C8 -178.89(16)
O3 S C3 C8 -49.57(18)
N2 S C3 C8 61.54(18)
C8 C3 C4 C5 -1.8(3)
S C3 C4 C5 175.04(19)
C3 C4 C5 C6 1.1(4)
C4 C5 C6 C7 -0.2(4)
C5 C6 C7 C8 -0.2(4)
C6 C7 C8 N3 -176.6(2)
C6 C7 C8 C3 -0.4(3)
C4 C3 C8 N3 177.4(2)
S C3 C8 N3 0.7(3)
C4 C3 C8 C7 1.3(3)
S C3 C8 C7 -175.41(17)
